data_7719903
loop_
_publ_author_name
'Guo, Shipeng'
'Liu, Yipei'
'Lin, Chenchen'
'Xie, Lingfeng'
'Yi, Xiaoyi'
'He, Piao'

_publ_section_title
;
 The electron-donating effect of methyl in pyridine-2-thiol cobalt
 complexes regulating electrocatalytic reduction of CO<sub>2</sub>.
;
_journal_issue 46
_journal_name_full 'Dalton transactions (Cambridge, England : 2003)'
_journal_page_first 17078
_journal_page_last 17082
_journal_paper_doi 10.1039/d5dt01953b
_journal_volume 54
_journal_year 2025
_chemical_formula_moiety 'C22 H20 Co N4 S2, Cl'
_chemical_formula_sum 'C22 H20 Cl Co N4 S2'
_chemical_formula_weight 498.92
_space_group_crystal_system monoclinic
_space_group_IT_number 14
_space_group_name_Hall '-P 2ybc'
_space_group_name_H-M_alt 'P 1 21/c 1'
_atom_sites_solution_hydrogens geom
_audit_creation_method SHELXL-2014/7
_audit_update_record
;
2025-05-27 deposited with the CCDC.	2025-11-10 downloaded from the CCDC.
;
_cell_angle_alpha 90
_cell_angle_beta 113.440(2)
_cell_angle_gamma 90
_cell_formula_units_Z 4
_cell_length_a 13.3638(6)
_cell_length_b 16.0559(8)
_cell_length_c 11.2220(4)
_cell_measurement_reflns_used 5279
_cell_measurement_temperature 223(2)
_cell_measurement_theta_max 26.56
_cell_measurement_theta_min 3.03
_cell_volume 2209.18(17)
_computing_structure_refinement 'SHELXL-2014/7 (Sheldrick, 2014)'
_diffrn_ambient_temperature 223(2)
_diffrn_measured_fraction_theta_full 0.998
_diffrn_measured_fraction_theta_max 0.999
_diffrn_measurement_device_type 'APEX2 CCD detector'
_diffrn_measurement_method 'omega scan'
_diffrn_radiation_type MoK\a
_diffrn_radiation_wavelength 0.71073
_diffrn_reflns_av_R_equivalents 0.0789
_diffrn_reflns_av_unetI/netI 0.0407
_diffrn_reflns_Laue_measured_fraction_full 0.998
_diffrn_reflns_Laue_measured_fraction_max 0.999
_diffrn_reflns_limit_h_max 17
_diffrn_reflns_limit_h_min -17
_diffrn_reflns_limit_k_max 20
_diffrn_reflns_limit_k_min -20
_diffrn_reflns_limit_l_max 14
_diffrn_reflns_limit_l_min -12
_diffrn_reflns_number 38413
_diffrn_reflns_point_group_measured_fraction_full 0.998
_diffrn_reflns_point_group_measured_fraction_max 0.999
_diffrn_reflns_theta_full 25.242
_diffrn_reflns_theta_max 26.998
_diffrn_reflns_theta_min 2.090
_diffrn_source 'sealed tube'
_exptl_absorpt_coefficient_mu 1.104
_exptl_absorpt_correction_T_max 0.7456
_exptl_absorpt_correction_T_min 0.6870
_exptl_absorpt_correction_type multi-scan
_exptl_absorpt_process_details 'SADABS (Bruker, 2016)'
_exptl_crystal_density_diffrn 1.500
_exptl_crystal_description block
_exptl_crystal_F_000 1024
_exptl_crystal_size_max 0.230
_exptl_crystal_size_mid 0.210
_exptl_crystal_size_min 0.200
_refine_diff_density_max 0.367
_refine_diff_density_min -0.357
_refine_diff_density_rms 0.063
_refine_ls_extinction_method none
_refine_ls_goodness_of_fit_ref 1.033
_refine_ls_hydrogen_treatment constr
_refine_ls_matrix_type full
_refine_ls_number_parameters 273
_refine_ls_number_reflns 4818
_refine_ls_number_restraints 0
_refine_ls_restrained_S_all 1.033
_refine_ls_R_factor_all 0.0462
_refine_ls_R_factor_gt 0.0341
_refine_ls_shift/su_max 0.002
_refine_ls_shift/su_mean 0.000
_refine_ls_structure_factor_coef Fsqd
_refine_ls_weighting_details 'w=1/[\s^2^(Fo^2^)+(0.0436P)^2^+1.0733P] where P=(Fo^2^+2Fc^2^)/3'
_refine_ls_weighting_scheme calc
_refine_ls_wR_factor_gt 0.0836
_refine_ls_wR_factor_ref 0.0967
_reflns_Friedel_coverage 0.000
_reflns_number_gt 3943
_reflns_number_total 4818
_reflns_threshold_expression 'I > 2\s(I)'
_cod_data_source_file d5dt01953b2.cif
_cod_data_source_block 1_CCDC1
_cod_original_cell_volume 2209.17(17)
_cod_original_sg_symbol_H-M 'P 21/c'
_cod_database_code 7719903
_shelx_shelxl_version_number 2014/7
_shelx_space_group_comment
;
The symmetry employed for this shelxl refinement is uniquely defined
by the following loop, which should always be used as a source of
symmetry information in preference to the above space-group names.
They are only intended as comments.
;
_shelx_estimated_absorpt_t_min 0.785
_shelx_estimated_absorpt_t_max 0.809

loop_
_space_group_symop_operation_xyz
'x, y, z'
'-x, y+1/2, -z+1/2'
'-x, -y, -z'
'x, -y-1/2, z-1/2'

loop_
_atom_site_label
_atom_site_type_symbol
_atom_site_fract_x
_atom_site_fract_y
_atom_site_fract_z
_atom_site_U_iso_or_equiv
_atom_site_adp_type
_atom_site_occupancy
_atom_site_site_symmetry_order
_atom_site_calc_flag
_atom_site_refinement_flags_posn
_atom_site_refinement_flags_adp
_atom_site_refinement_flags_occupancy
_atom_site_disorder_assembly
_atom_site_disorder_group
C1 C 0.52834(19) 0.88290(14) 0.7198(2) 0.0349(5) Uani 1 1 d . . . . .
C2 C 0.4202(2) 0.89724(16) 0.7013(3) 0.0433(6) Uani 1 1 d . . . . .
H2 H 0.3650 0.9031 0.6176 0.052 Uiso 1 1 calc R U . . .
C3 C 0.3976(2) 0.90245(16) 0.8108(3) 0.0456(6) Uani 1 1 d . . . . .
H3 H 0.3253 0.9124 0.8006 0.055 Uiso 1 1 calc R U . . .
C4 C 0.4773(2) 0.89358(15) 0.9353(3) 0.0414(6) Uani 1 1 d . . . . .
C5 C 0.5839(2) 0.88335(15) 0.9459(2) 0.0366(5) Uani 1 1 d . . . . .
H5 H 0.6407 0.8793 1.0288 0.044 Uiso 1 1 calc R U . . .
C6 C 0.4509(3) 0.8916(2) 1.0539(3) 0.0581(8) Uani 1 1 d . . . . .
H6A H 0.4273 0.8360 1.0648 0.087 Uiso 1 1 calc R U . . .
H6B H 0.3930 0.9310 1.0433 0.087 Uiso 1 1 calc R U . . .
H6C H 0.5153 0.9063 1.1299 0.087 Uiso 1 1 calc R U . . .
C7 C 0.82151(18) 1.00057(15) 0.9394(2) 0.0342(5) Uani 1 1 d . . . . .
C8 C 0.8541(2) 1.08028(18) 0.9881(3) 0.0463(6) Uani 1 1 d . . . . .
H8 H 0.9053 1.0881 1.0737 0.056 Uiso 1 1 calc R U . . .
C9 C 0.8097(2) 1.14754(17) 0.9081(3) 0.0470(7) Uani 1 1 d . . . . .
H9 H 0.8307 1.2017 0.9399 0.056 Uiso 1 1 calc R U . . .
C10 C 0.7346(2) 1.13653(15) 0.7812(3) 0.0393(6) Uani 1 1 d . . . . .
C11 C 0.70573(18) 1.05548(14) 0.7390(2) 0.0325(5) Uani 1 1 d . . . . .
H11 H 0.6549 1.0462 0.6537 0.039 Uiso 1 1 calc R U . . .
C12 C 0.6879(3) 1.20815(18) 0.6906(3) 0.0615(8) Uani 1 1 d . . . . .
H12A H 0.7236 1.2120 0.6305 0.092 Uiso 1 1 calc R U . . .
H12B H 0.6995 1.2594 0.7401 0.092 Uiso 1 1 calc R U . . .
H12C H 0.6104 1.1995 0.6423 0.092 Uiso 1 1 calc R U . . .
C13 C 0.89362(18) 0.78091(14) 0.75835(19) 0.0293(5) Uani 1 1 d . . . . .
C14 C 0.98160(18) 0.76282(15) 0.7270(2) 0.0345(5) Uani 1 1 d . . . . .
H14 H 1.0123 0.7092 0.7408 0.041 Uiso 1 1 calc R U . . .
C15 C 1.0235(2) 0.82507(16) 0.6749(2) 0.0383(5) Uani 1 1 d . . . . .
H15 H 1.0827 0.8142 0.6522 0.046 Uiso 1 1 calc R U . . .
C16 C 0.97719(19) 0.90345(16) 0.6568(2) 0.0354(5) Uani 1 1 d . . . . .
H16 H 1.0035 0.9460 0.6194 0.042 Uiso 1 1 calc R U . . .
C17 C 0.89227(19) 0.91897(15) 0.6937(2) 0.0327(5) Uani 1 1 d . . . . .
H17 H 0.8627 0.9729 0.6838 0.039 Uiso 1 1 calc R U . . .
C18 C 0.83539(18) 0.71954(14) 0.8039(2) 0.0299(5) Uani 1 1 d . . . . .
C19 C 0.8615(2) 0.63569(14) 0.8222(2) 0.0351(5) Uani 1 1 d . . . . .
H19 H 0.9224 0.6148 0.8100 0.042 Uiso 1 1 calc R U . . .
C20 C 0.7968(2) 0.58323(15) 0.8588(2) 0.0393(6) Uani 1 1 d . . . . .
H20 H 0.8129 0.5261 0.8716 0.047 Uiso 1 1 calc R U . . .
C21 C 0.7081(2) 0.61610(16) 0.8763(3) 0.0438(6) Uani 1 1 d . . . . .
H21 H 0.6622 0.5813 0.8996 0.053 Uiso 1 1 calc R U . . .
C22 C 0.6873(2) 0.70003(16) 0.8595(2) 0.0417(6) Uani 1 1 d . . . . .
H22 H 0.6277 0.7220 0.8734 0.050 Uiso 1 1 calc R U . . .
Cl1 Cl 0.84994(5) 0.11129(4) 0.52847(6) 0.03857(15) Uani 1 1 d . . . . .
Co1 Co 0.73580(2) 0.87111(2) 0.80471(3) 0.02811(10) Uani 1 1 d . . . . .
N1 N 0.60721(15) 0.87913(12) 0.84047(19) 0.0324(4) Uani 1 1 d . . . . .
N2 N 0.74843(14) 0.99015(12) 0.81684(17) 0.0292(4) Uani 1 1 d . . . . .
N3 N 0.85053(15) 0.85856(11) 0.74383(17) 0.0286(4) Uani 1 1 d . . . . .
N4 N 0.74967(15) 0.75190(12) 0.82365(18) 0.0338(4) Uani 1 1 d . . . . .
S1 S 0.58774(5) 0.86858(4) 0.60823(6) 0.03921(16) Uani 1 1 d . . . . .
S2 S 0.85893(5) 0.90236(4) 1.01025(6) 0.03924(16) Uani 1 1 d . . . . .

loop_
_atom_site_aniso_label
_atom_site_aniso_U_11
_atom_site_aniso_U_22
_atom_site_aniso_U_33
_atom_site_aniso_U_23
_atom_site_aniso_U_13
_atom_site_aniso_U_12
C1 0.0332(12) 0.0282(12) 0.0419(13) -0.0009(9) 0.0134(10) -0.0038(9)
C2 0.0311(12) 0.0365(13) 0.0570(16) 0.0023(12) 0.0118(12) -0.0019(10)
C3 0.0294(12) 0.0326(13) 0.0781(19) 0.0006(13) 0.0249(13) -0.0004(10)
C4 0.0410(14) 0.0295(12) 0.0641(17) -0.0045(11) 0.0318(13) -0.0039(10)
C5 0.0353(12) 0.0364(13) 0.0434(13) -0.0015(10) 0.0212(11) -0.0001(10)
C6 0.0589(18) 0.0566(18) 0.081(2) -0.0061(16) 0.0509(17) -0.0029(15)
C7 0.0282(11) 0.0446(14) 0.0304(11) -0.0011(9) 0.0123(9) -0.0008(10)
C8 0.0415(14) 0.0532(17) 0.0423(14) -0.0120(12) 0.0145(12) -0.0129(12)
C9 0.0488(16) 0.0391(15) 0.0623(18) -0.0156(12) 0.0318(14) -0.0153(12)
C10 0.0409(14) 0.0320(13) 0.0546(15) -0.0020(11) 0.0290(12) 0.0007(10)
C11 0.0311(11) 0.0314(12) 0.0355(12) 0.0003(9) 0.0140(9) 0.0036(9)
C12 0.071(2) 0.0313(15) 0.086(2) 0.0037(14) 0.0345(18) 0.0096(14)
C13 0.0322(11) 0.0317(12) 0.0229(10) 0.0012(8) 0.0098(9) 0.0014(9)
C14 0.0361(12) 0.0352(12) 0.0343(12) 0.0004(9) 0.0162(10) 0.0060(10)
C15 0.0346(12) 0.0497(15) 0.0367(12) -0.0016(10) 0.0206(10) 0.0024(11)
C16 0.0350(12) 0.0433(14) 0.0312(12) 0.0029(10) 0.0166(10) -0.0029(10)
C17 0.0350(12) 0.0318(12) 0.0331(11) 0.0056(9) 0.0153(10) 0.0006(9)
C18 0.0339(11) 0.0305(11) 0.0253(10) 0.0011(8) 0.0118(9) 0.0016(9)
C19 0.0421(13) 0.0318(12) 0.0310(11) 0.0030(9) 0.0140(10) 0.0045(10)
C20 0.0525(15) 0.0275(12) 0.0369(13) 0.0042(9) 0.0167(11) 0.0013(11)
C21 0.0547(16) 0.0355(14) 0.0465(15) 0.0059(11) 0.0256(13) -0.0056(12)
C22 0.0463(14) 0.0365(13) 0.0526(15) 0.0059(11) 0.0305(12) 0.0005(11)
Cl1 0.0368(3) 0.0374(3) 0.0418(3) -0.0015(2) 0.0160(3) -0.0034(2)
Co1 0.02838(17) 0.02871(17) 0.02947(17) 0.00310(11) 0.01387(13) 0.00262(12)
N1 0.0293(10) 0.0322(10) 0.0365(10) 0.0005(8) 0.0140(8) 0.0011(8)
N2 0.0263(9) 0.0317(10) 0.0301(9) -0.0007(7) 0.0117(7) 0.0009(7)
N3 0.0295(9) 0.0309(10) 0.0263(9) 0.0041(7) 0.0121(7) 0.0028(7)
N4 0.0376(10) 0.0315(10) 0.0356(10) 0.0038(8) 0.0182(8) 0.0002(8)
S1 0.0370(3) 0.0445(4) 0.0331(3) -0.0029(2) 0.0107(3) -0.0031(3)
S2 0.0346(3) 0.0516(4) 0.0292(3) 0.0074(3) 0.0103(2) 0.0048(3)

loop_
_atom_type_symbol
_atom_type_description
_atom_type_scat_dispersion_real
_atom_type_scat_dispersion_imag
_atom_type_scat_source
C C 0.0033 0.0016 'International Tables Vol C Tables 4.2.6.8 and 6.1.1.4'
H H 0.0000 0.0000 'International Tables Vol C Tables 4.2.6.8 and 6.1.1.4'
N N 0.0061 0.0033 'International Tables Vol C Tables 4.2.6.8 and 6.1.1.4'
Cl Cl 0.1484 0.1585 'International Tables Vol C Tables 4.2.6.8 and 6.1.1.4'
S S 0.1246 0.1234 'International Tables Vol C Tables 4.2.6.8 and 6.1.1.4'
Co Co 0.3494 0.9721 'International Tables Vol C Tables 4.2.6.8 and 6.1.1.4'

loop_
_geom_angle_atom_site_label_1
_geom_angle_atom_site_label_2
_geom_angle_atom_site_label_3
_geom_angle
_geom_angle_site_symmetry_1
_geom_angle_site_symmetry_3
_geom_angle_publ_flag
N1 C1 C2 120.5(2) . . ?
N1 C1 S1 108.56(17) . . ?
C2 C1 S1 130.9(2) . . ?
C3 C2 C1 117.3(2) . . ?
C3 C2 H2 121.4 . . ?
C1 C2 H2 121.4 . . ?
C2 C3 C4 122.6(2) . . ?
C2 C3 H3 118.7 . . ?
C4 C3 H3 118.7 . . ?
C3 C4 C5 116.7(2) . . ?
C3 C4 C6 122.4(2) . . ?
C5 C4 C6 120.9(3) . . ?
N1 C5 C4 121.4(2) . . ?
N1 C5 H5 119.3 . . ?
C4 C5 H5 119.3 . . ?
C4 C6 H6A 109.5 . . ?
C4 C6 H6B 109.5 . . ?
H6A C6 H6B 109.5 . . ?
C4 C6 H6C 109.5 . . ?
H6A C6 H6C 109.5 . . ?
H6B C6 H6C 109.5 . . ?
N2 C7 C8 120.2(2) . . ?
N2 C7 S2 108.27(17) . . ?
C8 C7 S2 131.50(19) . . ?
C9 C8 C7 118.6(2) . . ?
C9 C8 H8 120.7 . . ?
C7 C8 H8 120.7 . . ?
C8 C9 C10 121.1(2) . . ?
C8 C9 H9 119.5 . . ?
C10 C9 H9 119.5 . . ?
C11 C10 C9 117.3(2) . . ?
C11 C10 C12 120.3(3) . . ?
C9 C10 C12 122.3(2) . . ?
N2 C11 C10 121.6(2) . . ?
N2 C11 H11 119.2 . . ?
C10 C11 H11 119.2 . . ?
C10 C12 H12A 109.5 . . ?
C10 C12 H12B 109.5 . . ?
H12A C12 H12B 109.5 . . ?
C10 C12 H12C 109.5 . . ?
H12A C12 H12C 109.5 . . ?
H12B C12 H12C 109.5 . . ?
N3 C13 C14 121.7(2) . . ?
N3 C13 C18 113.61(19) . . ?
C14 C13 C18 124.7(2) . . ?
C15 C14 C13 118.9(2) . . ?
C15 C14 H14 120.6 . . ?
C13 C14 H14 120.6 . . ?
C16 C15 C14 119.2(2) . . ?
C16 C15 H15 120.4 . . ?
C14 C15 H15 120.4 . . ?
C17 C16 C15 119.7(2) . . ?
C17 C16 H16 120.2 . . ?
C15 C16 H16 120.2 . . ?
N3 C17 C16 121.5(2) . . ?
N3 C17 H17 119.2 . . ?
C16 C17 H17 119.2 . . ?
N4 C18 C19 121.8(2) . . ?
N4 C18 C13 113.6(2) . . ?
C19 C18 C13 124.6(2) . . ?
C20 C19 C18 119.1(2) . . ?
C20 C19 H19 120.4 . . ?
C18 C19 H19 120.4 . . ?
C19 C20 C21 118.9(2) . . ?
C19 C20 H20 120.6 . . ?
C21 C20 H20 120.6 . . ?
C22 C21 C20 119.6(2) . . ?
C22 C21 H21 120.2 . . ?
C20 C21 H21 120.2 . . ?
N4 C22 C21 122.1(2) . . ?
N4 C22 H22 118.9 . . ?
C21 C22 H22 118.9 . . ?
N1 Co1 N2 88.80(8) . . ?
N1 Co1 N3 171.68(8) . . ?
N2 Co1 N3 93.99(8) . . ?
N1 Co1 N4 95.65(8) . . ?
N2 Co1 N4 168.49(8) . . ?
N3 Co1 N4 83.09(8) . . ?
N1 Co1 S2 96.83(6) . . ?
N2 Co1 S2 72.73(6) . . ?
N3 Co1 S2 91.48(6) . . ?
N4 Co1 S2 96.16(6) . . ?
N1 Co1 S1 72.64(6) . . ?
N2 Co1 S1 95.93(6) . . ?
N3 Co1 S1 99.26(6) . . ?
N4 Co1 S1 95.53(6) . . ?
S2 Co1 S1 164.98(3) . . ?
C5 N1 C1 121.4(2) . . ?
C5 N1 Co1 136.96(17) . . ?
C1 N1 Co1 101.57(15) . . ?
C11 N2 C7 121.2(2) . . ?
C11 N2 Co1 137.01(16) . . ?
C7 N2 Co1 101.79(15) . . ?
C17 N3 C13 119.04(19) . . ?
C17 N3 Co1 126.43(16) . . ?
C13 N3 Co1 114.50(14) . . ?
C22 N4 C18 118.4(2) . . ?
C22 N4 Co1 127.08(17) . . ?
C18 N4 Co1 114.43(15) . . ?
C1 S1 Co1 76.91(8) . . ?
C7 S2 Co1 77.21(8) . . ?

loop_
_geom_bond_atom_site_label_1
_geom_bond_atom_site_label_2
_geom_bond_distance
_geom_bond_site_symmetry_2
_geom_bond_publ_flag
C1 N1 1.347(3) . ?
C1 C2 1.395(3) . ?
C1 S1 1.744(3) . ?
C2 C3 1.380(4) . ?
C2 H2 0.9400 . ?
C3 C4 1.387(4) . ?
C3 H3 0.9400 . ?
C4 C5 1.390(3) . ?
C4 C6 1.507(4) . ?
C5 N1 1.340(3) . ?
C5 H5 0.9400 . ?
C6 H6A 0.9700 . ?
C6 H6B 0.9700 . ?
C6 H6C 0.9700 . ?
C7 N2 1.343(3) . ?
C7 C8 1.392(4) . ?
C7 S2 1.747(3) . ?
C8 C9 1.379(4) . ?
C8 H8 0.9400 . ?
C9 C10 1.389(4) . ?
C9 H9 0.9400 . ?
C10 C11 1.386(3) . ?
C10 C12 1.497(4) . ?
C11 N2 1.339(3) . ?
C11 H11 0.9400 . ?
C12 H12A 0.9700 . ?
C12 H12B 0.9700 . ?
C12 H12C 0.9700 . ?
C13 N3 1.356(3) . ?
C13 C14 1.385(3) . ?
C13 C18 1.468(3) . ?
C14 C15 1.383(3) . ?
C14 H14 0.9400 . ?
C15 C16 1.381(4) . ?
C15 H15 0.9400 . ?
C16 C17 1.377(3) . ?
C16 H16 0.9400 . ?
C17 N3 1.348(3) . ?
C17 H17 0.9400 . ?
C18 N4 1.354(3) . ?
C18 C19 1.385(3) . ?
C19 C20 1.381(3) . ?
C19 H19 0.9400 . ?
C20 C21 1.381(4) . ?
C20 H20 0.9400 . ?
C21 C22 1.374(3) . ?
C21 H21 0.9400 . ?
C22 N4 1.348(3) . ?
C22 H22 0.9400 . ?
Co1 N1 1.9182(19) . ?
Co1 N2 1.9189(19) . ?
Co1 N3 1.9213(18) . ?
Co1 N4 1.927(2) . ?
Co1 S2 2.2935(7) . ?
Co1 S1 2.3038(7) . ?
